data_2011229
loop_
_publ_author_name
'Kettmann, Viktor'
'Lokaj, Jan'
'Kratky, Christoph'
'Milata, Viktor'
'Hodul, Pavol'

_publ_section_title
;
 Dimethyl (1-methyl-1,3-benzimidazol-5-yl)aminomethylenepropanedioate
 monohydrate
;
_journal_issue 8
_journal_name_full 'Acta Crystallographica Section C'
_journal_page_first 1007
_journal_page_last 1008
_journal_paper_doi 10.1107/S0108270100006995
_journal_volume 56
_journal_year 2000
_chemical_formula_moiety 'C14 H15 N3 O4 . H2 O'
_chemical_formula_sum 'C14 H17 N3 O5'
_chemical_formula_weight 307.31
_chemical_melting_point 452
_chemical_name_systematic
;
Dimethyl (1-Methyl-5-benzimidazolyl)aminomethylenepropanedioate Monohydrate
;
_space_group_IT_number 15
_symmetry_cell_setting monoclinic
_symmetry_space_group_name_Hall '-C 2yc'
_symmetry_space_group_name_H-M 'C 1 2/c 1'
_cell_angle_alpha 90.00
_cell_angle_beta 93.34(4)
_cell_angle_gamma 90.00
_cell_formula_units_Z 8
_cell_length_a 20.012(8)
_cell_length_b 8.929(3)
_cell_length_c 16.473(5)
_cell_measurement_reflns_used 25
_cell_measurement_temperature 293(2)
_cell_measurement_theta_max 22
_cell_measurement_theta_min 8
_cell_volume 2938.5(18)
_computing_cell_refinement XSCANS
_computing_data_collection 'XSCANS (Siemens, 1991) '
_computing_data_reduction XSCANS
_computing_molecular_graphics 'ORTEPII (Johnson, 1976) '
_computing_publication_material 'SHELXL97 '
_computing_structure_refinement 'SHELXL97 (Sheldrick, 1997)'
_computing_structure_solution 'SHELXS97 (Sheldrick, 1990)'
_diffrn_ambient_temperature 293(2)
_diffrn_measurement_device 'Siemens P4 diffractometer '
_diffrn_measurement_method \w/2\q
_diffrn_radiation_monochromator graphite
_diffrn_radiation_source 'fine-focus sealed tube'
_diffrn_radiation_type MoK\a
_diffrn_radiation_wavelength .71073
_diffrn_reflns_av_R_equivalents .043
_diffrn_reflns_limit_h_max 23
_diffrn_reflns_limit_h_min 0
_diffrn_reflns_limit_k_max 10
_diffrn_reflns_limit_k_min 0
_diffrn_reflns_limit_l_max 19
_diffrn_reflns_limit_l_min -19
_diffrn_reflns_number 2734
_diffrn_reflns_theta_max 25.04
_diffrn_reflns_theta_min 2.04
_diffrn_standards_decay_% 2
_diffrn_standards_interval_count 97
_diffrn_standards_number 3
_exptl_absorpt_coefficient_mu .107
_exptl_absorpt_correction_type none
_exptl_crystal_colour brown
_exptl_crystal_density_diffrn 1.389
_exptl_crystal_density_meas 1.390(10)
_exptl_crystal_density_method 'flotation in bromoform/c-hexane '
_exptl_crystal_description plate
_exptl_crystal_F_000 1296
_exptl_crystal_size_max .35
_exptl_crystal_size_mid .30
_exptl_crystal_size_min .10
_refine_diff_density_max .354
_refine_diff_density_min -.277
_refine_ls_extinction_method none
_refine_ls_goodness_of_fit_ref 1.011
_refine_ls_hydrogen_treatment mixed
_refine_ls_matrix_type full
_refine_ls_number_parameters 199
_refine_ls_number_reflns 2592
_refine_ls_number_restraints 0
_refine_ls_restrained_S_all 1.011
_refine_ls_R_factor_all .1367
_refine_ls_R_factor_gt .0609
_refine_ls_shift/su_max .005
_refine_ls_structure_factor_coef Fsqd
_refine_ls_weighting_details 'w = 1/[\s^2^(Fo^2^)+(0.1223P)^2^] where P=(Fo^2^+2Fc^2^)/3'
_refine_ls_weighting_scheme calc
_refine_ls_wR_factor_all .1749
_refine_ls_wR_factor_ref .1435
_reflns_number_gt 1334
_reflns_number_total 2592
_reflns_threshold_expression I>2\s(I)
_cod_data_source_file na1459.cif
_cod_data_source_block I
_cod_depositor_comments
;
The following automatic conversions were performed:

'_refine_ls_weighting_scheme' value 'calc w =
1/[\s^2^(Fo^2^)+(0.1223P)^2^] where P=(Fo^2^+2Fc^2^)/3' was changed
to 'calc'. New tag '_refine_ls_weighting_details' was created. The
value of the new tag was set to 'w = 1/[\s^2^(Fo^2^)+(0.1223P)^2^]
where P=(Fo^2^+2Fc^2^)/3'.

Automatic conversion script
Id: cif_fix_values 3143 2015-03-26 13:38:13Z robertas 
;
_cod_original_cell_volume 2939(2)
_cod_original_sg_symbol_H-M 'C 2/c'
_cod_original_formula_sum 'C14 H17 N3 O5 '
_cod_database_code 2011229
_cod_database_fobs_code 2011229

loop_
_symmetry_equiv_pos_as_xyz
'x, y, z'
'-x, y, -z+1/2'
'x+1/2, y+1/2, z'
'-x+1/2, y+1/2, -z+1/2'
'-x, -y, -z'
'x, -y, z-1/2'
'-x+1/2, -y+1/2, -z'
'x+1/2, -y+1/2, z-1/2'

loop_
_atom_site_label
_atom_site_fract_x
_atom_site_fract_y
_atom_site_fract_z
_atom_site_U_iso_or_equiv
_atom_site_adp_type
_atom_site_calc_flag
_atom_site_refinement_flags
_atom_site_occupancy
_atom_site_disorder_assembly
_atom_site_disorder_group
_atom_site_type_symbol
N1 1.04685(12) .4960(3) .41310(14) .0471(7) Uani d . 1 . . N
C1 1.08518(17) .6237(4) .4428(2) .0640(10) Uani d . 1 . . C
H1A 1.1281 .5908 .4651 .096 Uiso calc R 1 . . H
H1B 1.0617 .6733 .4843 .096 Uiso calc R 1 . . H
H1C 1.0912 .6920 .3988 .096 Uiso calc R 1 . . H
C2 1.06123(16) .3508(4) .4241(2) .0551(9) Uani d . 1 . . C
H2 1.0989 .3175 .4546 .066 Uiso calc R 1 . . H
N3 1.01764(14) .2597(3) .38799(17) .0638(9) Uani d . 1 . . N
C4 .91261(16) .3202(4) .30283(19) .0550(9) Uani d . 1 . . C
H4 .8993 .2217 .2934 .066 Uiso calc R 1 . . H
C5 .87588(14) .4386(4) .27075(17) .0465(8) Uani d . 1 . . C
C6 .89457(15) .5853(4) .2865(2) .0537(9) Uani d . 1 . . C
H6 .8683 .6624 .2640 .064 Uiso calc R 1 . . H
C7 .95034(16) .6198(4) .33418(19) .0529(9) Uani d . 1 . . C
H7 .9623 .7187 .3455 .063 Uiso calc R 1 . . H
C8 .98815(14) .5021(4) .36482(17) .0434(7) Uani d . 1 . . C
C9 .97071(15) .3543(4) .35013(18) .0485(8) Uani d . 1 . . C
N10 .81712(12) .4164(3) .21981(15) .0544(7) Uani d . 1 . . N
H10 .7911 .4924 .2123 .065 Uiso calc R 1 . . H
C11 .79843(15) .2928(4) .18316(18) .0473(8) Uani d . 1 . . C
H11 .8253 .2092 .1935 .057 Uiso calc R 1 . . H
C12 .74299(14) .2731(3) .13066(17) .0434(8) Uani d . 1 . . C
C13 .69904(16) .3985(4) .1133(2) .0532(9) Uani d . 1 . . C
O14 .70709(13) .5209(3) .14387(18) .0876(9) Uani d . 1 . . O
O15 .64808(11) .3712(2) .05957(14) .0612(7) Uani d . 1 . . O
C16 .60151(18) .4913(4) .0436(3) .0810(12) Uani d . 1 . . C
H16A .5775 .5103 .0914 .121 Uiso calc R 1 . . H
H16B .5705 .4640 -.0005 .121 Uiso calc R 1 . . H
H16C .6254 .5799 .0295 .121 Uiso calc R 1 . . H
C17 .73233(15) .1281(4) .09241(19) .0482(8) Uani d . 1 . . C
O18 .69557(11) .0978(3) .03484(14) .0623(7) Uani d . 1 . . O
O19 .77068(11) .0210(3) .13010(14) .0638(7) Uani d . 1 . . O
C20 .7627(2) -.1268(4) .0987(3) .0821(13) Uani d . 1 . . C
H20A .7166 -.1563 .1002 .123 Uiso calc R 1 . . H
H20B .7902 -.1946 .1312 .123 Uiso calc R 1 . . H
H20C .7758 -.1292 .0436 .123 Uiso calc R 1 . . H
OW 1.0466(2) -.0336(4) .3176(3) .1610(17) Uani d . 1 . . O
H1OW 1.0429 .0541 .3357 .190 Uiso d . 1 . . H
H2OW 1.0854 -.0378 .2962 .190 Uiso d . 1 . . H

loop_
_atom_site_aniso_label
_atom_site_aniso_U_11
_atom_site_aniso_U_22
_atom_site_aniso_U_33
_atom_site_aniso_U_12
_atom_site_aniso_U_13
_atom_site_aniso_U_23
N1 .0422(15) .0535(18) .0444(14) -.0089(13) -.0087(12) .0000(13)
C1 .059(2) .063(2) .068(2) -.0182(18) -.0154(19) -.0061(19)
C2 .0482(19) .061(2) .054(2) -.0051(18) -.0191(16) .0071(17)
N3 .0627(18) .0542(18) .0706(19) -.0080(15) -.0280(16) .0092(15)
C4 .058(2) .048(2) .057(2) -.0123(17) -.0147(18) -.0008(16)
C5 .0385(17) .057(2) .0426(18) -.0059(16) -.0082(14) -.0013(16)
C6 .0441(18) .054(2) .061(2) .0064(17) -.0067(16) -.0097(17)
C7 .0497(19) .050(2) .058(2) -.0026(16) -.0051(17) -.0127(17)
C8 .0379(16) .054(2) .0381(16) -.0034(15) -.0035(14) -.0055(15)
C9 .0462(18) .051(2) .0470(18) -.0044(16) -.0085(15) .0036(16)
N10 .0457(15) .0565(18) .0595(17) .0007(14) -.0099(13) -.0069(15)
C11 .0463(18) .050(2) .0449(17) -.0009(16) -.0019(15) -.0014(16)
C12 .0371(17) .0465(19) .0453(18) -.0010(14) -.0092(14) .0024(15)
C13 .0497(19) .053(2) .055(2) -.0030(17) -.0124(17) -.0012(18)
O14 .0856(19) .0540(17) .117(2) .0122(14) -.0488(17) -.0221(16)
O15 .0509(13) .0552(15) .0740(15) .0101(11) -.0257(12) -.0041(12)
C16 .067(2) .069(3) .102(3) .020(2) -.034(2) .000(2)
C17 .0392(17) .058(2) .0467(19) .0022(16) -.0069(16) -.0004(16)
O18 .0586(14) .0631(15) .0622(14) .0068(12) -.0235(12) -.0135(12)
O19 .0643(15) .0536(15) .0707(15) .0104(12) -.0217(12) -.0029(13)
C20 .085(3) .054(3) .105(3) .017(2) -.014(2) -.018(2)
OW .197(4) .071(2) .213(4) .017(3) -.002(4) .002(3)

loop_
_atom_type_symbol
_atom_type_description
_atom_type_scat_dispersion_real
_atom_type_scat_dispersion_imag
_atom_type_scat_source
C C .0033 .0016 'International Tables Vol C Tables 4.2.6.8 and 6.1.1.4'
H H .0000 .0000 'International Tables Vol C Tables 4.2.6.8 and 6.1.1.4'
N N .0061 .0033 'International Tables Vol C Tables 4.2.6.8 and 6.1.1.4'
O O .0106 .0060 'International Tables Vol C Tables 4.2.6.8 and 6.1.1.4'

loop_
_geom_angle_atom_site_label_1
_geom_angle_atom_site_label_2
_geom_angle_atom_site_label_3
_geom_angle
_geom_angle_publ_flag
C2 N1 C8 106.6(3) yes
C2 N1 C1 127.9(3) ?
C8 N1 C1 125.5(3) ?
N3 C2 N1 114.1(3) yes
C2 N3 C9 104.0(3) yes
C5 C4 C9 117.2(3) ?
C4 C5 C6 121.5(3) ?
C4 C5 N10 121.8(3) ?
C6 C5 N10 116.7(3) ?
C7 C6 C5 121.8(3) ?
C6 C7 C8 117.0(3) ?
C7 C8 N1 132.4(3) ?
C7 C8 C9 122.5(3) ?
N1 C8 C9 105.1(3) yes
C8 C9 N3 110.2(3) yes
C8 C9 C4 120.0(3) ?
N3 C9 C4 129.8(3) ?
C11 N10 C5 126.8(3) yes
N10 C11 C12 126.7(3) yes
C11 C12 C13 119.0(3) yes
C11 C12 C17 118.6(3) yes
C13 C12 C17 122.3(3) yes
O14 C13 O15 121.3(3) yes
O14 C13 C12 123.6(3) yes
O15 C13 C12 115.1(3) yes
C13 O15 C16 116.6(3) ?
O18 C17 O19 120.6(3) yes
O18 C17 C12 127.9(3) yes
O19 C17 C12 111.5(3) yes
C17 O19 C20 116.1(3) ?

loop_
_geom_bond_atom_site_label_1
_geom_bond_atom_site_label_2
_geom_bond_site_symmetry_2
_geom_bond_distance
_geom_bond_publ_flag
N1 C2 . 1.338(4) yes
N1 C8 . 1.381(4) yes
N1 C1 . 1.444(4) ?
C2 N3 . 1.310(4) yes
N3 C9 . 1.384(4) yes
C4 C5 . 1.375(4) ?
C4 C9 . 1.395(4) ?
C5 C6 . 1.383(4) ?
C5 N10 . 1.418(4) yes
C6 C7 . 1.362(4) ?
C7 C8 . 1.374(4) ?
C8 C9 . 1.383(4) yes
N10 C11 . 1.302(4) yes
C11 C12 . 1.378(4) yes
C12 C13 . 1.442(4) yes
C12 C17 . 1.450(4) yes
C13 O14 . 1.210(4) yes
C13 O15 . 1.333(4) ?
O15 C16 . 1.435(4) ?
C17 O18 . 1.197(3) yes
C17 O19 . 1.354(4) ?
O19 C20 . 1.423(4) ?

loop_
_geom_torsion_atom_site_label_1
_geom_torsion_atom_site_label_2
_geom_torsion_atom_site_label_3
_geom_torsion_atom_site_label_4
_geom_torsion
_geom_torsion_publ_flag
C8 N1 C2 N3 -.2(4) ?
C1 N1 C2 N3 -178.4(3) ?
N1 C2 N3 C9 .0(4) ?
C9 C4 C5 C6 -1.8(5) ?
C9 C4 C5 N10 178.1(3) ?
C4 C5 C6 C7 .3(5) ?
N10 C5 C6 C7 -179.5(3) ?
C5 C6 C7 C8 1.2(5) ?
C6 C7 C8 N1 178.9(3) ?
C6 C7 C8 C9 -1.3(5) ?
C2 N1 C8 C7 -179.8(3) ?
C1 N1 C8 C7 -1.6(5) ?
C2 N1 C8 C9 .3(3) ?
C1 N1 C8 C9 178.6(3) ?
C7 C8 C9 N3 179.8(3) ?
N1 C8 C9 N3 -.3(4) ?
C7 C8 C9 C4 -.2(5) ?
N1 C8 C9 C4 179.6(3) ?
C2 N3 C9 C8 .2(4) ?
C2 N3 C9 C4 -179.7(4) ?
C5 C4 C9 C8 1.8(5) ?
C5 C4 C9 N3 -178.3(3) ?
C4 C5 N10 C11 -15.8(5) yes
C6 C5 N10 C11 164.1(3) ?
C5 N10 C11 C12 -176.7(3) yes
N10 C11 C12 C13 -.8(5) yes
N10 C11 C12 C17 176.9(3) ?
C11 C12 C13 O14 -1.8(5) yes
C17 C12 C13 O14 -179.4(3) ?
C11 C12 C13 O15 177.6(3) ?
C17 C12 C13 O15 -.1(5) ?
O14 C13 O15 C16 -3.5(5) ?
C12 C13 O15 C16 177.2(3) yes
C11 C12 C17 O18 -164.4(3) yes
C13 C12 C17 O18 13.2(5) ?
C11 C12 C17 O19 15.4(4) ?
C13 C12 C17 O19 -167.0(3) ?
O18 C17 O19 C20 -1.9(5) ?
C12 C17 O19 C20 178.3(3) yes

loop_
_cod_related_entry_id
_cod_related_entry_database
_cod_related_entry_code
1 ChemSpider 21135627
